data_7007337
loop_
_publ_author_name
'Shi, Weifeng'
'Shafaei-Fallah, Maryam'
'Anson, Christopher E.'
'Rothenberger, Alexander'

_publ_section_title
;
 Metal thiophosphonates and related compounds: an emerging area of
 supramolecular coordination chemistry.
;
_journal_issue 26
_journal_name_full 'Dalton transactions (Cambridge, England : 2003)'
_journal_page_first 3257
_journal_page_last 3262
_journal_paper_doi 10.1039/b603764j
_journal_year 2006
_chemical_formula_sum 'C15 H26 Na O4 P S2'
_chemical_formula_weight 388.44
_chemical_name_systematic
;
?
;
_space_group_IT_number 14
_symmetry_cell_setting monoclinic
_symmetry_space_group_name_Hall '-P 2ybc'
_symmetry_space_group_name_H-M 'P 1 21/c 1'
_atom_sites_solution_hydrogens geom
_atom_sites_solution_primary direct
_atom_sites_solution_secondary difmap
_audit_creation_method SHELXL-97
_cell_angle_alpha 90.00
_cell_angle_beta 98.61(3)
_cell_angle_gamma 90.00
_cell_formula_units_Z 4
_cell_length_a 8.2730(17)
_cell_length_b 11.841(2)
_cell_length_c 20.614(4)
_cell_measurement_reflns_used 5000
_cell_measurement_temperature 150(2)
_cell_measurement_theta_max 50
_cell_measurement_theta_min 2
_cell_volume 1996.6(7)
_computing_cell_refinement 'kuma ccd'
_computing_data_collection 'kuma ccd'
_computing_data_reduction 'kuma ccd'
_computing_molecular_graphics 'SHELXL-97 (Sheldrick, 1997)'
_computing_publication_material 'SHELXL-97 (Sheldrick, 1997)'
_computing_structure_refinement 'SHELXL-97 (Sheldrick, 1997)'
_computing_structure_solution 'SHELXS-97 (Sheldrick, 1990)'
_diffrn_ambient_temperature 150(2)
_diffrn_detector_area_resol_mean 6.67
_diffrn_measured_fraction_theta_full 0.981
_diffrn_measured_fraction_theta_max 0.693
_diffrn_measurement_device_type 'stoe stadi IV'
_diffrn_measurement_method rotation
_diffrn_radiation_monochromator graphite
_diffrn_radiation_source 'fine-focus sealed tube'
_diffrn_radiation_type MoK\a
_diffrn_radiation_wavelength 0.71073
_diffrn_reflns_av_R_equivalents 0.0588
_diffrn_reflns_av_sigmaI/netI 0.0485
_diffrn_reflns_limit_h_max 10
_diffrn_reflns_limit_h_min -10
_diffrn_reflns_limit_k_max 14
_diffrn_reflns_limit_k_min -15
_diffrn_reflns_limit_l_max 27
_diffrn_reflns_limit_l_min -26
_diffrn_reflns_number 15549
_diffrn_reflns_theta_full 25.00
_diffrn_reflns_theta_max 31.81
_diffrn_reflns_theta_min 3.44
_exptl_absorpt_coefficient_mu 0.382
_exptl_absorpt_correction_type none
_exptl_crystal_colour colourless
_exptl_crystal_density_diffrn 1.292
_exptl_crystal_density_method 'not measured'
_exptl_crystal_description block
_exptl_crystal_F_000 824
_exptl_crystal_size_max 0.30
_exptl_crystal_size_mid 0.30
_exptl_crystal_size_min 0.20
_refine_diff_density_max 1.103
_refine_diff_density_min -0.651
_refine_diff_density_rms 0.157
_refine_ls_extinction_method none
_refine_ls_goodness_of_fit_ref 1.125
_refine_ls_hydrogen_treatment constr
_refine_ls_matrix_type full
_refine_ls_number_parameters 202
_refine_ls_number_reflns 4733
_refine_ls_number_restraints 0
_refine_ls_restrained_S_all 1.125
_refine_ls_R_factor_all 0.0857
_refine_ls_R_factor_gt 0.0651
_refine_ls_shift/su_max 0.000
_refine_ls_shift/su_mean 0.000
_refine_ls_structure_factor_coef Fsqd
_refine_ls_weighting_details 'calc w=1/[\s^2^(Fo^2^)+(0.1318P)^2^+0.3750P] where P=(Fo^2^+2Fc^2^)/3'
_refine_ls_weighting_scheme calc
_refine_ls_wR_factor_gt 0.1808
_refine_ls_wR_factor_ref 0.2077
_reflns_number_gt 3563
_reflns_number_total 4733
_reflns_threshold_expression >2sigma(I)
_cod_data_source_file b603764j.txt
_cod_data_source_block 4
_cod_depositor_comments
;

2024-04-03
Z value and formula fixed to values more according to usual
chemical conventions.                 miguel
;
_cod_original_formula_sum 'C30 H52 Na2 O8 P2 S4'
_cod_original_formula_weight 776.88
_cod_original_formula_units_Z 2
_cod_original_sg_symbol_H-M P2(1)/c
_cod_database_code 7007337

loop_
_symmetry_equiv_pos_as_xyz
'x, y, z'
'-x, y+1/2, -z+1/2'
'-x, -y, -z'
'x, -y-1/2, z-1/2'

loop_
_atom_site_label
_atom_site_type_symbol
_atom_site_fract_x
_atom_site_fract_y
_atom_site_fract_z
_atom_site_U_iso_or_equiv
_atom_site_adp_type
_atom_site_occupancy
_atom_site_symmetry_multiplicity
_atom_site_calc_flag
_atom_site_refinement_flags
_atom_site_disorder_assembly
_atom_site_disorder_group
Na1 Na 0.04108(14) 0.61847(9) 0.44172(5) 0.0315(3) Uani 1 1 d . . .
P1 P 0.07943(8) 0.34449(6) 0.41308(3) 0.0268(2) Uani 1 1 d . . .
S1 S -0.01541(8) 0.44584(6) 0.34141(3) 0.0318(2) Uani 1 1 d . A .
S2 S 0.22320(8) 0.41626(6) 0.48743(3) 0.0328(2) Uani 1 1 d . . .
O1 O 0.4426(3) -0.03951(17) 0.31664(11) 0.0412(5) Uani 1 1 d . . .
O2 O -0.0560(2) 0.28125(14) 0.44932(8) 0.0267(4) Uani 1 1 d . . .
C1 C 0.1889(3) 0.2297(2) 0.38106(13) 0.0299(5) Uani 1 1 d . . .
C2 C 0.2111(3) 0.2254(3) 0.31575(13) 0.0342(6) Uani 1 1 d . A .
H2A H 0.1681 0.2842 0.2869 0.041 Uiso 1 1 calc R . .
C3 C 0.2951(4) 0.1366(3) 0.29170(14) 0.0367(6) Uani 1 1 d . . .
H3A H 0.3090 0.1345 0.2468 0.044 Uiso 1 1 calc R A .
C4 C 0.3579(3) 0.0517(2) 0.33390(14) 0.0318(6) Uani 1 1 d . A .
C5 C 0.3360(3) 0.0543(2) 0.39946(14) 0.0325(6) Uani 1 1 d . . .
H5A H 0.3787 -0.0046 0.4283 0.039 Uiso 1 1 calc R A .
C6 C 0.2525(3) 0.1425(2) 0.42246(14) 0.0318(6) Uani 1 1 d . A .
H6A H 0.2380 0.1440 0.4673 0.038 Uiso 1 1 calc R . .
C7 C 0.4658(4) -0.0473(3) 0.24947(16) 0.0495(8) Uani 1 1 d . . .
H7A H 0.5287 -0.1155 0.2431 0.074 Uiso 1 1 calc R . .
H7B H 0.5254 0.0193 0.2377 0.074 Uiso 1 1 calc R . .
H7C H 0.3591 -0.0511 0.2215 0.074 Uiso 1 1 calc R . .
C8 C -0.2082(3) 0.2229(2) 0.42045(12) 0.0280(5) Uani 1 1 d . A .
C9 C -0.2270(4) 0.1315(3) 0.46945(14) 0.0407(7) Uani 1 1 d . . .
H9A H -0.2350 0.1657 0.5121 0.061 Uiso 1 1 calc R A .
H9B H -0.1320 0.0812 0.4736 0.061 Uiso 1 1 calc R . .
H9C H -0.3265 0.0881 0.4545 0.061 Uiso 1 1 calc R . .
C10 C -0.1963(4) 0.1720(3) 0.35346(14) 0.0378(6) Uani 1 1 d . . .
H10A H -0.1060 0.1176 0.3576 0.057 Uiso 1 1 calc R A .
H10B H -0.1762 0.2322 0.3230 0.057 Uiso 1 1 calc R . .
H10C H -0.2989 0.1335 0.3367 0.057 Uiso 1 1 calc R . .
C11 C -0.3452(3) 0.3072(2) 0.41664(14) 0.0342(6) Uani 1 1 d . . .
H11A H -0.3499 0.3381 0.4604 0.051 Uiso 1 1 calc R A .
H11B H -0.4490 0.2699 0.4002 0.051 Uiso 1 1 calc R . .
H11C H -0.3259 0.3686 0.3868 0.051 Uiso 1 1 calc R . .
O3 O 0.2789(6) 0.6826(4) 0.3914(2) 0.0377(10) Uiso 0.50 1 d P A 1
O4 O -0.0447(6) 0.7590(4) 0.3646(2) 0.0403(12) Uiso 0.50 1 d P A 1
C12 C 0.4065(10) 0.6033(7) 0.3891(4) 0.0499(17) Uiso 0.50 1 d P A 1
H12A H 0.4932 0.6380 0.3683 0.075 Uiso 0.50 1 calc PR A 1
H12B H 0.3633 0.5371 0.3637 0.075 Uiso 0.50 1 calc PR A 1
H12C H 0.4511 0.5799 0.4338 0.075 Uiso 0.50 1 calc PR A 1
C13 C 0.2102(9) 0.7219(6) 0.3290(3) 0.0418(14) Uiso 0.50 1 d P A 1
H13A H 0.1585 0.6586 0.3021 0.050 Uiso 0.50 1 calc PR A 1
H13B H 0.2965 0.7547 0.3062 0.050 Uiso 0.50 1 calc PR A 1
C14 C 0.0879(9) 0.8078(6) 0.3370(3) 0.0379(13) Uiso 0.50 1 d P A 1
H14A H 0.1389 0.8686 0.3661 0.045 Uiso 0.50 1 calc PR A 1
H14B H 0.0460 0.8417 0.2938 0.045 Uiso 0.50 1 calc PR A 1
C15 C -0.1671(12) 0.8379(8) 0.3775(4) 0.061(2) Uiso 0.50 1 d P A 1
H15A H -0.1898 0.8909 0.3407 0.091 Uiso 0.50 1 calc PR A 1
H15B H -0.1279 0.8797 0.4178 0.091 Uiso 0.50 1 calc PR A 1
H15C H -0.2674 0.7971 0.3827 0.091 Uiso 0.50 1 calc PR A 1
O3A O 0.2338(5) 0.7174(4) 0.3888(2) 0.0325(9) Uiso 0.50 1 d P A 2
O4A O -0.0969(6) 0.7673(4) 0.3753(2) 0.0332(10) Uiso 0.50 1 d P A 2
C12A C 0.3713(9) 0.6503(7) 0.3774(3) 0.0449(15) Uiso 0.50 1 d P A 2
H12D H 0.4455 0.6963 0.3555 0.067 Uiso 0.50 1 calc PR A 2
H12E H 0.3330 0.5857 0.3495 0.067 Uiso 0.50 1 calc PR A 2
H12F H 0.4293 0.6229 0.4194 0.067 Uiso 0.50 1 calc PR A 2
C13A C 0.1481(8) 0.7605(5) 0.3291(3) 0.0289(11) Uiso 0.50 1 d P A 2
H13C H 0.1012 0.6978 0.3005 0.035 Uiso 0.50 1 calc PR A 2
H13D H 0.2233 0.8040 0.3054 0.035 Uiso 0.50 1 calc PR A 2
C14A C 0.0170(7) 0.8341(5) 0.3455(3) 0.0288(11) Uiso 0.50 1 d P A 2
H14C H 0.0639 0.8939 0.3763 0.035 Uiso 0.50 1 calc PR A 2
H14D H -0.0398 0.8707 0.3053 0.035 Uiso 0.50 1 calc PR A 2
C15A C -0.2304(10) 0.8285(6) 0.3895(4) 0.0442(15) Uiso 0.50 1 d P A 2
H15D H -0.2624 0.8841 0.3548 0.066 Uiso 0.50 1 calc PR A 2
H15E H -0.2011 0.8675 0.4316 0.066 Uiso 0.50 1 calc PR A 2
H15F H -0.3219 0.7770 0.3922 0.066 Uiso 0.50 1 calc PR A 2

loop_
_atom_site_aniso_label
_atom_site_aniso_U_11
_atom_site_aniso_U_22
_atom_site_aniso_U_33
_atom_site_aniso_U_23
_atom_site_aniso_U_13
_atom_site_aniso_U_12
Na1 0.0395(6) 0.0270(5) 0.0282(6) 0.0008(4) 0.0060(4) -0.0052(4)
P1 0.0216(4) 0.0296(4) 0.0293(4) -0.0063(2) 0.0043(3) -0.0020(2)
S1 0.0325(4) 0.0323(4) 0.0305(4) -0.0031(2) 0.0041(3) -0.0016(3)
S2 0.0242(4) 0.0365(4) 0.0366(4) -0.0105(3) 0.0006(3) -0.0038(2)
O1 0.0425(12) 0.0351(11) 0.0491(12) -0.0103(9) 0.0168(10) 0.0037(9)
O2 0.0220(9) 0.0309(9) 0.0267(9) -0.0054(7) 0.0018(7) -0.0045(7)
C1 0.0229(12) 0.0325(13) 0.0344(14) -0.0085(10) 0.0045(10) -0.0041(10)
C2 0.0294(14) 0.0424(15) 0.0311(14) -0.0044(11) 0.0053(11) 0.0018(11)
C3 0.0336(15) 0.0438(16) 0.0339(15) -0.0090(11) 0.0086(11) 0.0000(12)
C4 0.0249(13) 0.0305(13) 0.0417(16) -0.0094(10) 0.0098(11) -0.0034(10)
C5 0.0281(14) 0.0301(13) 0.0407(15) -0.0038(10) 0.0092(11) -0.0033(10)
C6 0.0266(13) 0.0356(14) 0.0350(14) -0.0054(11) 0.0106(11) -0.0029(10)
C7 0.0452(19) 0.058(2) 0.0469(18) -0.0198(15) 0.0127(15) 0.0117(15)
C8 0.0250(12) 0.0309(13) 0.0275(13) -0.0042(10) 0.0018(10) -0.0073(10)
C9 0.0469(18) 0.0332(15) 0.0393(16) 0.0006(11) -0.0021(13) -0.0137(13)
C10 0.0336(15) 0.0460(16) 0.0338(15) -0.0124(12) 0.0048(12) -0.0100(12)
C11 0.0236(13) 0.0391(14) 0.0392(15) -0.0010(11) 0.0025(11) -0.0029(11)

loop_
_atom_type_symbol
_atom_type_description
_atom_type_scat_dispersion_real
_atom_type_scat_dispersion_imag
_atom_type_scat_source
C C 0.0033 0.0016 'International Tables Vol C Tables 4.2.6.8 and 6.1.1.4'
H H 0.0000 0.0000 'International Tables Vol C Tables 4.2.6.8 and 6.1.1.4'
O O 0.0106 0.0060 'International Tables Vol C Tables 4.2.6.8 and 6.1.1.4'
Na Na 0.0362 0.0249 'International Tables Vol C Tables 4.2.6.8 and 6.1.1.4'
P P 0.1023 0.0942 'International Tables Vol C Tables 4.2.6.8 and 6.1.1.4'
S S 0.1246 0.1234 'International Tables Vol C Tables 4.2.6.8 and 6.1.1.4'

loop_
_geom_angle_atom_site_label_1
_geom_angle_atom_site_label_2
_geom_angle_atom_site_label_3
_geom_angle
_geom_angle_site_symmetry_1
_geom_angle_site_symmetry_3
_geom_angle_publ_flag
O4 Na1 O3A 59.48(18) . . ?
O4 Na1 O4A 12.52(14) . . ?
O3A Na1 O4A 70.83(17) . . ?
O4 Na1 O3 71.09(19) . . ?
O3A Na1 O3 12.86(12) . . ?
O4A Na1 O3 82.88(17) . . ?
O4 Na1 O2 103.86(14) . 3_566 ?
O3A Na1 O2 103.28(11) . 3_566 ?
O4A Na1 O2 96.72(12) . 3_566 ?
O3 Na1 O2 106.99(12) . 3_566 ?
O4 Na1 S2 105.95(14) . 3_566 ?
O3A Na1 S2 158.73(12) . 3_566 ?
O4A Na1 S2 93.58(13) . 3_566 ?
O3 Na1 S2 169.24(12) . 3_566 ?
O2 Na1 S2 63.20(5) 3_566 3_566 ?
O4 Na1 S1 90.95(13) . . ?
O3A Na1 S1 93.91(11) . . ?
O4A Na1 S1 95.65(11) . . ?
O3 Na1 S1 88.31(11) . . ?
O2 Na1 S1 161.37(6) 3_566 . ?
S2 Na1 S1 102.18(4) 3_566 . ?
O4 Na1 S2 153.62(14) . . ?
O3A Na1 S2 101.78(12) . . ?
O4A Na1 S2 164.45(12) . . ?
O3 Na1 S2 89.01(13) . . ?
O2 Na1 S2 98.33(6) 3_566 . ?
S2 Na1 S2 96.65(4) 3_566 . ?
S1 Na1 S2 70.77(4) . . ?
O4 Na1 C13A 36.50(18) . . ?
O3A Na1 C13A 25.98(15) . . ?
O4A Na1 C13A 48.89(17) . . ?
O3 Na1 C13A 35.55(17) . . ?
O2 Na1 C13A 115.41(12) 3_566 . ?
S2 Na1 C13A 142.45(14) 3_566 . ?
S1 Na1 C13A 83.21(11) . . ?
S2 Na1 C13A 119.78(14) . . ?
O4 Na1 P1 127.00(13) . . ?
O3A Na1 P1 108.19(12) . . ?
O4A Na1 P1 131.51(11) . . ?
O3 Na1 P1 97.00(13) . . ?
O2 Na1 P1 128.59(6) 3_566 . ?
S2 Na1 P1 92.95(3) 3_566 . ?
S1 Na1 P1 36.19(2) . . ?
S2 Na1 P1 36.40(2) . . ?
C13A Na1 P1 110.55(12) . . ?
O4 Na1 P1 114.68(14) . 3_566 ?
O3A Na1 P1 131.45(11) . 3_566 ?
O4A Na1 P1 103.57(12) . 3_566 ?
O3 Na1 P1 134.54(11) . 3_566 ?
O2 Na1 P1 28.20(4) 3_566 3_566 ?
S2 Na1 P1 36.54(3) 3_566 3_566 ?
S1 Na1 P1 134.30(4) . 3_566 ?
S2 Na1 P1 91.58(4) . 3_566 ?
C13A Na1 P1 139.52(12) . 3_566 ?
P1 Na1 P1 109.79(3) . 3_566 ?
O4 Na1 Na1 152.40(14) . 3_566 ?
O3A Na1 Na1 147.89(13) . 3_566 ?
O4A Na1 Na1 141.27(13) . 3_566 ?
O3 Na1 Na1 135.72(13) . 3_566 ?
O2 Na1 Na1 77.04(5) 3_566 3_566 ?
S2 Na1 Na1 49.16(3) 3_566 3_566 ?
S1 Na1 Na1 84.59(4) . 3_566 ?
S2 Na1 Na1 47.49(3) . 3_566 ?
C13A Na1 Na1 165.17(13) . 3_566 ?
P1 Na1 Na1 54.91(3) . 3_566 ?
P1 Na1 Na1 54.88(3) 3_566 3_566 ?
O2 P1 C1 103.83(11) . . ?
O2 P1 S1 113.68(8) . . ?
C1 P1 S1 110.37(10) . . ?
O2 P1 S2 102.57(7) . . ?
C1 P1 S2 109.15(9) . . ?
S1 P1 S2 116.30(5) . . ?
O2 P1 Na1 106.17(7) . . ?
C1 P1 Na1 149.76(9) . . ?
S1 P1 Na1 60.07(3) . . ?
S2 P1 Na1 60.44(3) . . ?
O2 P1 Na1 47.47(6) . 3_566 ?
C1 P1 Na1 131.37(10) . 3_566 ?
S1 P1 Na1 117.07(4) . 3_566 ?
S2 P1 Na1 58.25(3) . 3_566 ?
Na1 P1 Na1 70.20(3) . 3_566 ?
P1 S1 Na1 83.75(4) . . ?
P1 S2 Na1 85.21(4) . 3_566 ?
P1 S2 Na1 83.16(4) . . ?
Na1 S2 Na1 83.35(4) 3_566 . ?
C4 O1 C7 116.9(2) . . ?
C8 O2 P1 129.45(15) . . ?
C8 O2 Na1 120.13(14) . 3_566 ?
P1 O2 Na1 104.33(8) . 3_566 ?
C2 C1 C6 118.4(2) . . ?
C2 C1 P1 121.8(2) . . ?
C6 C1 P1 119.8(2) . . ?
C1 C2 C3 121.3(3) . . ?
C4 C3 C2 119.2(3) . . ?
O1 C4 C3 124.9(3) . . ?
O1 C4 C5 114.7(3) . . ?
C3 C4 C5 120.3(2) . . ?
C6 C5 C4 119.9(3) . . ?
C5 C6 C1 121.0(3) . . ?
O2 C8 C11 107.5(2) . . ?
O2 C8 C9 103.5(2) . . ?
C11 C8 C9 111.1(2) . . ?
O2 C8 C10 112.5(2) . . ?
C11 C8 C10 111.5(2) . . ?
C9 C8 C10 110.6(2) . . ?
C13 O3 C12 113.0(6) . . ?
C13 O3 Na1 104.3(4) . . ?
C12 O3 Na1 116.9(4) . . ?
C14 O4 C15 114.5(6) . . ?
C14 O4 Na1 112.7(4) . . ?
C15 O4 Na1 119.3(5) . . ?
O3 C13 C14 108.6(6) . . ?
O4 C14 C13 110.4(5) . . ?
C13A O3A C12A 111.2(5) . . ?
C13A O3A Na1 107.1(3) . . ?
C12A O3A Na1 113.9(4) . . ?
C15A O4A C14A 113.4(5) . . ?
C15A O4A Na1 125.8(4) . . ?
C14A O4A Na1 111.1(3) . . ?
O3A C13A C14A 107.6(5) . . ?
O3A C13A Na1 47.0(2) . . ?
C14A C13A Na1 81.1(3) . . ?
O4A C14A C13A 109.1(4) . . ?

loop_
_geom_bond_atom_site_label_1
_geom_bond_atom_site_label_2
_geom_bond_distance
_geom_bond_site_symmetry_2
_geom_bond_publ_flag
Na1 O4 2.337(5) . ?
Na1 O3A 2.371(4) . ?
Na1 O4A 2.412(5) . ?
Na1 O3 2.477(5) . ?
Na1 O2 2.527(2) 3_566 ?
Na1 S2 2.8352(14) 3_566 ?
Na1 S1 2.8954(13) . ?
Na1 S2 2.9096(14) . ?
Na1 C13A 3.102(5) . ?
Na1 P1 3.3211(14) . ?
Na1 P1 3.3224(14) 3_566 ?
Na1 Na1 3.820(2) 3_566 ?
P1 O2 1.6201(19) . ?
P1 C1 1.812(3) . ?
P1 S1 1.9725(10) . ?
P1 S2 1.9849(10) . ?
P1 Na1 3.3224(14) 3_566 ?
S2 Na1 2.8352(14) 3_566 ?
O1 C4 1.363(3) . ?
O1 C7 1.429(4) . ?
O2 C8 1.480(3) . ?
O2 Na1 2.527(2) 3_566 ?
C1 C2 1.387(4) . ?
C1 C6 1.391(4) . ?
C2 C3 1.392(4) . ?
C3 C4 1.379(4) . ?
C4 C5 1.390(4) . ?
C5 C6 1.375(4) . ?
C8 C11 1.504(4) . ?
C8 C9 1.504(4) . ?
C8 C10 1.523(4) . ?
O3 C13 1.406(8) . ?
O3 C12 1.419(9) . ?
O4 C14 1.431(8) . ?
O4 C15 1.432(10) . ?
C13 C14 1.462(9) . ?
O3A C13A 1.422(7) . ?
O3A C12A 1.436(9) . ?
O4A C15A 1.388(9) . ?
O4A C14A 1.436(7) . ?
C13A C14A 1.470(8) . ?
